data_4072941
loop_
_publ_author_name
'Bao, Ming'
'Hayashi, Teruyuki'
'Shimada, Shigeru'

_publ_section_title
;
 Cationic Organobismuth Complex with
 5,6,7,12-Tetrahydrodibenz[c,f][1,5]azabismocine Framework and Its
 Coordination Complexes with Neutral Molecules
;
_journal_issue 7
_journal_name_full Organometallics
_journal_page_first 1816
_journal_paper_doi 10.1021/om0611453
_journal_volume 26
_journal_year 2007
_chemical_formula_moiety 'C18H21BiN 1+, C24BF20 1-, C2H4O '
_chemical_formula_sum 'C44 H25 B Bi F20 N O'
_chemical_formula_weight 1183.45
_space_group_IT_number 29
_symmetry_cell_setting orthorhombic
_symmetry_Int_Tables_number 29
_symmetry_space_group_name_Hall 'P 2c -2ac'
_symmetry_space_group_name_H-M 'P c a 21'
_atom_sites_solution_hydrogens geom
_atom_sites_solution_primary heavy
_atom_sites_solution_secondary difmap
_audit_creation_date 2006-06-23
_audit_creation_method 'by CrystalStructure 3.7.0'
_cell_angle_alpha 90.0000
_cell_angle_beta 90.0000
_cell_angle_gamma 90.0000
_cell_formula_units_Z 8
_cell_length_a 21.409(2)
_cell_length_b 24.581(3)
_cell_length_c 15.7085(17)
_cell_measurement_reflns_used 5447
_cell_measurement_temperature 153(2)
_cell_measurement_theta_max 26.9
_cell_measurement_theta_min 2.3
_cell_volume 8266.7(16)
_computing_cell_refinement 'Bruker SMART'
_computing_data_collection 'Bruker SMART'
_computing_data_reduction CrystalStructure
_computing_publication_material 'CrystalStructure 3.7.0'
_computing_structure_refinement 'SHELXL-97 (Sheldrick, 1997)'
_computing_structure_solution 'DIRDIF99 (PATTY)'
_diffrn_ambient_temperature 153(2)
_diffrn_detector_area_resol_mean '8.366 [pixels/mm]'
_diffrn_measured_fraction_theta_full 1.122
_diffrn_measured_fraction_theta_max 1.122
_diffrn_measurement_device_type 'CCD area detector'
_diffrn_measurement_method 'phi and omega scans'
_diffrn_radiation_monochromator graphite
_diffrn_radiation_source 'fine-focus sealed tube'
_diffrn_radiation_type 'Mo K\a'
_diffrn_radiation_wavelength 0.71069
_diffrn_reflns_av_R_equivalents 0.050
_diffrn_reflns_limit_h_max 28
_diffrn_reflns_limit_h_min -22
_diffrn_reflns_limit_k_max 32
_diffrn_reflns_limit_k_min -32
_diffrn_reflns_limit_l_max 20
_diffrn_reflns_limit_l_min -19
_diffrn_reflns_number 48503
_diffrn_reflns_theta_full 28.30
_diffrn_reflns_theta_max 28.30
_exptl_absorpt_coefficient_mu 4.387
_exptl_absorpt_correction_T_max 0.9173
_exptl_absorpt_correction_T_min 0.3337
_exptl_absorpt_correction_type empirical
_exptl_absorpt_process_details
;
SADABS; Sheldrick 1996
;
_exptl_crystal_colour colorless
_exptl_crystal_density_diffrn 1.902
_exptl_crystal_density_method 'not measured'
_exptl_crystal_description needle
_exptl_crystal_F_000 4576
_exptl_crystal_size_max 0.32
_exptl_crystal_size_mid 0.06
_exptl_crystal_size_min 0.02
_refine_diff_density_max 6.94
_refine_diff_density_min -3.44
_refine_ls_abs_structure_details 'Flack H D (1983), Acta Cryst. A39, 876-881'
_refine_ls_abs_structure_Flack 0.379(4)
_refine_ls_extinction_method none
_refine_ls_goodness_of_fit_ref 1.045
_refine_ls_hydrogen_treatment constr
_refine_ls_number_parameters 1227
_refine_ls_number_reflns 17414
_refine_ls_R_factor_gt 0.0441
_refine_ls_shift/su_max 0.0010
_refine_ls_structure_factor_coef Fsqd
_refine_ls_weighting_details 'w = 1/[\s^2^(Fo^2^)+(0.0000P)^2^+0.0000P] where P=(Fo^2^+2Fc^2^)/3'
_refine_ls_weighting_scheme calc
_refine_ls_wR_factor_ref 0.1058
_reflns_number_gt 13670
_reflns_number_total 17414
_reflns_threshold_expression F^2^>2.0\s(F^2^)
_cod_data_source_file om0611453si20061219_122031.cif
_cod_data_source_block Bi-MeCHO
_cod_original_cell_volume 8266.9(15)
_cod_original_formula_sum 'C44 H25 B Bi F20 N O '
_cod_database_code 4072941

loop_
_symmetry_equiv_pos_site_id
_symmetry_equiv_pos_as_xyz
1 +X,+Y,+Z
2 1/2-X,+Y,1/2+Z
3 1/2+X,-Y,+Z
4 -X,-Y,1/2+Z

loop_
_atom_site_label
_atom_site_type_symbol
_atom_site_fract_x
_atom_site_fract_y
_atom_site_fract_z
_atom_site_U_iso_or_equiv
_atom_site_adp_type
_atom_site_occupancy
_atom_site_symmetry_multiplicity
_atom_site_calc_flag
_atom_site_refinement_flags
Bi(1) Bi 0.253530(10) 0.181660(10) 0.50581(2) 0.02695(6) Uani 1.00 1 d .
Bi(2) Bi 0.270810(10) 0.702220(10) 0.24973(2) 0.02916(6) Uani 1.00 1 d .
F(1) F 0.0194(2) 0.04949(18) 0.6154(2) 0.0372(11) Uani 1.00 1 d .
F(2) F -0.0513(2) 0.05291(19) 0.7529(4) 0.0559(12) Uani 1.00 1 d .
F(3) F -0.1616(2) 0.1083(2) 0.7517(4) 0.0692(16) Uani 1.00 1 d .
F(4) F -0.1984(2) 0.1622(2) 0.6088(4) 0.0668(17) Uani 1.00 1 d .
F(5) F -0.1290(2) 0.15770(19) 0.4684(3) 0.0390(11) Uani 1.00 1 d .
F(6) F -0.0229(2) -0.01142(17) 0.4703(3) 0.0328(10) Uani 1.00 1 d .
F(7) F 0.0655(2) -0.0883(2) 0.4564(3) 0.0487(15) Uani 1.00 1 d .
F(8) F 0.1863(2) -0.0591(2) 0.4231(3) 0.0582(15) Uani 1.00 1 d .
F(9) F 0.2150(2) 0.0468(2) 0.3952(3) 0.0480(14) Uani 1.00 1 d .
F(10) F 0.1288(2) 0.12319(19) 0.4057(2) 0.0311(10) Uani 1.00 1 d .
F(11) F 0.0724(2) 0.15539(19) 0.5612(2) 0.0333(10) Uani 1.00 1 d .
F(12) F 0.1055(2) 0.2602(2) 0.5692(3) 0.0453(13) Uani 1.00 1 d .
F(13) F 0.0613(2) 0.33226(18) 0.4515(3) 0.0456(13) Uani 1.00 1 d .
F(14) F -0.0167(2) 0.29640(18) 0.3267(3) 0.0340(11) Uani 1.00 1 d .
F(15) F -0.0512(2) 0.19432(17) 0.3187(2) 0.0324(11) Uani 1.00 1 d .
F(16) F 0.03417(18) 0.11073(17) 0.2730(2) 0.0271(11) Uani 1.00 1 d .
F(17) F -0.0165(2) 0.07288(19) 0.1314(2) 0.0319(11) Uani 1.00 1 d .
F(18) F -0.1323(2) 0.0263(2) 0.1338(3) 0.0445(13) Uani 1.00 1 d .
F(19) F -0.1932(2) 0.0150(2) 0.2866(2) 0.0449(13) Uani 1.00 1 d .
F(20) F -0.1420(2) 0.04837(19) 0.4283(2) 0.0342(11) Uani 1.00 1 d .
F(21) F -0.0667(2) 0.68695(17) 0.4248(3) 0.0339(11) Uani 1.00 1 d .
F(22) F -0.0377(2) 0.79071(18) 0.4174(3) 0.0403(11) Uani 1.00 1 d .
F(23) F 0.0473(2) 0.82850(19) 0.3036(3) 0.0544(15) Uani 1.00 1 d .
F(24) F 0.1030(2) 0.7571(2) 0.1929(3) 0.0499(14) Uani 1.00 1 d .
F(25) F 0.0745(2) 0.65156(18) 0.1994(2) 0.0338(10) Uani 1.00 1 d .
F(26) F -0.1304(2) 0.6411(2) 0.2725(2) 0.0391(12) Uani 1.00 1 d .
F(27) F -0.1960(2) 0.6319(2) 0.1296(3) 0.0595(15) Uani 1.00 1 d .
F(28) F -0.1471(2) 0.5793(2) -0.0080(3) 0.0511(14) Uani 1.00 1 d .
F(29) F -0.0309(2) 0.5352(2) 0.0032(3) 0.0427(11) Uani 1.00 1 d .
F(30) F 0.0337(2) 0.54106(18) 0.1447(2) 0.0299(10) Uani 1.00 1 d .
F(31) F 0.02726(18) 0.61252(17) 0.4835(2) 0.0275(10) Uani 1.00 1 d .
F(32) F -0.0304(2) 0.5844(2) 0.6259(2) 0.0376(11) Uani 1.00 1 d .
F(33) F -0.1443(2) 0.5333(2) 0.6204(3) 0.0401(12) Uani 1.00 1 d .
F(34) F -0.1951(2) 0.50870(19) 0.4673(3) 0.0391(11) Uani 1.00 1 d .
F(35) F -0.13774(19) 0.53398(18) 0.3240(2) 0.0320(10) Uani 1.00 1 d .
F(36) F 0.12674(19) 0.62606(18) 0.3561(2) 0.0324(10) Uani 1.00 1 d .
F(37) F 0.2198(2) 0.5569(2) 0.3646(3) 0.0461(14) Uani 1.00 1 d .
F(38) F 0.2021(2) 0.4488(2) 0.3320(3) 0.0522(14) Uani 1.00 1 d .
F(39) F 0.0852(2) 0.41144(19) 0.2996(3) 0.0450(13) Uani 1.00 1 d .
F(40) F -0.0107(2) 0.48083(17) 0.2896(2) 0.0307(10) Uani 1.00 1 d .
O(1) O 0.2048(3) 0.2651(2) 0.4272(4) 0.0513(17) Uani 1.00 1 d .
O(2) O 0.2637(3) 0.7968(2) 0.3216(4) 0.064(2) Uani 1.00 1 d .
N(1) N 0.3293(2) 0.1185(2) 0.5578(3) 0.0233(13) Uani 1.00 1 d .
N(2) N 0.3328(2) 0.6289(2) 0.1941(4) 0.0239(14) Uani 1.00 1 d .
C(1) C 0.3162(3) 0.1679(3) 0.3938(4) 0.0245(16) Uani 1.00 1 d .
C(2) C 0.3206(4) 0.1986(3) 0.3216(5) 0.0352(19) Uani 1.00 1 d .
C(3) C 0.3602(3) 0.1831(3) 0.2568(7) 0.0452(19) Uani 1.00 1 d .
C(4) C 0.3951(3) 0.1361(3) 0.2636(6) 0.043(2) Uani 1.00 1 d .
C(5) C 0.3910(3) 0.1052(3) 0.3361(5) 0.0328(19) Uani 1.00 1 d .
C(6) C 0.3512(3) 0.1196(3) 0.4029(4) 0.0273(17) Uani 1.00 1 d .
C(7) C 0.3467(3) 0.0850(2) 0.4815(4) 0.0255(16) Uani 1.00 1 d .
C(8) C 0.3858(3) 0.1518(2) 0.5819(5) 0.0221(16) Uani 1.00 1 d .
C(9) C 0.3707(3) 0.2084(3) 0.6103(5) 0.0272(16) Uani 1.00 1 d .
C(10) C 0.4104(3) 0.2364(3) 0.6658(5) 0.0351(19) Uani 1.00 1 d .
C(11) C 0.3973(5) 0.2892(3) 0.6882(7) 0.056(2) Uani 1.00 1 d .
C(12) C 0.3454(5) 0.3148(3) 0.6582(7) 0.063(3) Uani 1.00 1 d .
C(13) C 0.3044(5) 0.2875(3) 0.6045(7) 0.046(2) Uani 1.00 1 d .
C(14) C 0.3179(3) 0.2348(3) 0.5799(5) 0.0336(19) Uani 1.00 1 d .
C(15) C 0.3050(3) 0.0833(3) 0.6314(5) 0.0308(18) Uani 1.00 1 d .
C(16) C 0.2419(4) 0.0587(4) 0.6062(6) 0.048(2) Uani 1.00 1 d .
C(17) C 0.3511(4) 0.0371(3) 0.6522(5) 0.042(2) Uani 1.00 1 d .
C(18) C 0.2964(4) 0.1193(3) 0.7089(5) 0.039(2) Uani 1.00 1 d .
C(19) C 0.2105(5) 0.3122(4) 0.4007(7) 0.054(2) Uani 1.00 1 d .
C(20) C 0.2674(4) 0.3433(4) 0.4053(8) 0.069(3) Uani 1.00 1 d .
C(21) C -0.0514(4) 0.1005(3) 0.5323(5) 0.0281(19) Uani 1.00 1 d .
C(22) C -0.0352(4) 0.0770(3) 0.6091(5) 0.0318(18) Uani 1.00 1 d .
C(23) C -0.0710(4) 0.0786(3) 0.6823(5) 0.041(2) Uani 1.00 1 d .
C(24) C -0.1264(4) 0.1073(4) 0.6812(6) 0.048(2) Uani 1.00 1 d .
C(25) C -0.1442(4) 0.1334(3) 0.6106(6) 0.041(2) Uani 1.00 1 d .
C(26) C -0.1082(3) 0.1306(3) 0.5376(5) 0.0328(19) Uani 1.00 1 d .
C(27) C 0.0476(3) 0.0602(2) 0.4427(4) 0.0223(15) Uani 1.00 1 d .
C(28) C 0.0365(3) 0.0050(3) 0.4531(4) 0.0262(16) Uani 1.00 1 d .
C(29) C 0.0804(4) -0.0355(3) 0.4462(5) 0.035(2) Uani 1.00 1 d .
C(30) C 0.1414(4) -0.0210(3) 0.4274(5) 0.038(2) Uani 1.00 1 d .
C(31) C 0.1556(3) 0.0321(3) 0.4144(5) 0.0311(18) Uani 1.00 1 d .
C(32) C 0.1094(3) 0.0720(3) 0.4213(4) 0.0261(16) Uani 1.00 1 d .
C(33) C 0.0100(3) 0.1684(2) 0.4392(4) 0.0218(15) Uani 1.00 1 d .
C(34) C 0.0487(3) 0.1893(3) 0.5014(5) 0.0278(17) Uani 1.00 1 d .
C(35) C 0.0665(3) 0.2432(2) 0.5065(5) 0.0292(16) Uani 1.00 1 d .
C(36) C 0.0440(3) 0.2795(2) 0.4487(4) 0.0256(16) Uani 1.00 1 d .
C(37) C 0.0058(3) 0.2614(2) 0.3850(4) 0.0244(16) Uani 1.00 1 d .
C(38) C -0.0117(3) 0.2071(2) 0.3821(4) 0.0211(15) Uani 1.00 1 d .
C(39) C -0.0502(3) 0.0833(2) 0.3592(4) 0.0186(15) Uani 1.00 1 d .
C(40) C -0.0229(3) 0.0866(2) 0.2799(4) 0.0203(16) Uani 1.00 1 d .
C(41) C -0.0474(3) 0.0677(2) 0.2064(4) 0.0220(16) Uani 1.00 1 d .
C(42) C -0.1061(4) 0.0435(3) 0.2064(5) 0.0296(19) Uani 1.00 1 d .
C(43) C -0.1361(3) 0.0393(3) 0.2823(4) 0.0273(18) Uani 1.00 1 d .
C(44) C -0.1087(3) 0.0576(2) 0.3564(4) 0.0230(16) Uani 1.00 1 d .
C(45) C 0.3429(3) 0.7466(2) 0.1775(4) 0.0240(16) Uani 1.00 1 d .
C(46) C 0.3412(4) 0.8024(3) 0.1577(5) 0.040(2) Uani 1.00 1 d .
C(47) C 0.3877(4) 0.8244(3) 0.1060(5) 0.045(2) Uani 1.00 1 d .
C(48) C 0.4344(4) 0.7932(3) 0.0744(5) 0.041(2) Uani 1.00 1 d .
C(49) C 0.4352(3) 0.7376(3) 0.0923(5) 0.036(2) Uani 1.00 1 d .
C(50) C 0.3896(3) 0.7138(3) 0.1432(4) 0.0278(17) Uani 1.00 1 d .
C(51) C 0.3941(3) 0.6546(2) 0.1678(4) 0.0257(16) Uani 1.00 1 d .
C(52) C 0.3459(3) 0.5932(2) 0.2673(5) 0.032(2) Uani 1.00 1 d .
C(53) C 0.3574(3) 0.6257(2) 0.3468(5) 0.0244(16) Uani 1.00 1 d .
C(54) C 0.3957(3) 0.6046(3) 0.4128(5) 0.0316(18) Uani 1.00 1 d .
C(55) C 0.4042(4) 0.6330(3) 0.4850(5) 0.041(2) Uani 1.00 1 d .
C(56) C 0.3776(4) 0.6847(3) 0.4955(5) 0.036(2) Uani 1.00 1 d .
C(57) C 0.3418(3) 0.7060(3) 0.4316(4) 0.0267(16) Uani 1.00 1 d .
C(58) C 0.3301(3) 0.6765(3) 0.3577(4) 0.0267(16) Uani 1.00 1 d .
C(59) C 0.3008(3) 0.5989(3) 0.1189(4) 0.0285(17) Uani 1.00 1 d .
C(60) C 0.2943(4) 0.6379(3) 0.0445(5) 0.038(2) Uani 1.00 1 d .
C(61) C 0.3384(4) 0.5485(3) 0.0931(6) 0.041(2) Uani 1.00 1 d .
C(62) C 0.2357(4) 0.5804(4) 0.1472(6) 0.046(2) Uani 1.00 1 d .
C(63) C 0.2305(7) 0.8160(6) 0.3766(8) 0.090(5) Uani 1.00 1 d .
C(64) C 0.1835(7) 0.7823(9) 0.4216(10) 0.166(10) Uani 1.00 1 d .
C(65) C 0.0040(3) 0.6625(3) 0.3151(4) 0.0238(16) Uani 1.00 1 d .
C(66) C -0.0236(3) 0.7014(3) 0.3662(4) 0.0245(16) Uani 1.00 1 d .
C(67) C -0.0096(3) 0.7560(3) 0.3634(5) 0.0306(18) Uani 1.00 1 d .
C(68) C 0.0326(4) 0.7753(3) 0.3063(5) 0.036(2) Uani 1.00 1 d .
C(69) C 0.0606(3) 0.7395(2) 0.2511(7) 0.0330(16) Uani 1.00 1 d .
C(70) C 0.0457(3) 0.6851(2) 0.2559(7) 0.0276(14) Uani 1.00 1 d .
C(71) C -0.0465(3) 0.5892(2) 0.2194(4) 0.0193(15) Uani 1.00 1 d .
C(72) C -0.1045(3) 0.6125(3) 0.2077(5) 0.0298(17) Uani 1.00 1 d .
C(73) C -0.1383(3) 0.6094(3) 0.1333(5) 0.036(2) Uani 1.00 1 d .
C(74) C -0.1149(4) 0.5825(3) 0.0645(5) 0.0331(19) Uani 1.00 1 d .
C(75) C -0.0566(4) 0.5603(3) 0.0716(5) 0.0320(19) Uani 1.00 1 d .
C(76) C -0.0237(3) 0.5639(2) 0.1478(5) 0.0253(16) Uani 1.00 1 d .
C(77) C -0.0517(3) 0.5772(2) 0.3959(5) 0.0200(15) Uani 1.00 1 d .
C(78) C -0.0288(3) 0.5862(2) 0.4758(4) 0.0212(15) Uani 1.00 1 d .
C(79) C -0.0575(3) 0.5727(3) 0.5516(4) 0.0241(16) Uani 1.00 1 d .
C(80) C -0.1139(3) 0.5467(3) 0.5485(5) 0.0260(17) Uani 1.00 1 d .
C(81) C -0.1399(3) 0.5352(3) 0.4700(5) 0.0260(16) Uani 1.00 1 d .
C(82) C -0.1089(3) 0.5487(2) 0.3970(4) 0.0207(15) Uani 1.00 1 d .
C(83) C 0.0525(3) 0.5576(2) 0.3188(4) 0.0221(15) Uani 1.00 1 d .
C(84) C 0.1127(3) 0.5732(3) 0.3395(4) 0.0232(16) Uani 1.00 1 d .
C(85) C 0.1624(3) 0.5373(3) 0.3438(5) 0.033(2) Uani 1.00 1 d .
C(86) C 0.1541(3) 0.4833(3) 0.3297(5) 0.033(2) Uani 1.00 1 d .
C(87) C 0.0947(3) 0.4654(3) 0.3121(4) 0.0270(17) Uani 1.00 1 d .
C(88) C 0.0470(3) 0.5017(2) 0.3080(4) 0.0204(14) Uani 1.00 1 d .
B(1) B -0.0110(3) 0.1038(3) 0.4435(5) 0.0192(16) Uani 1.00 1 d .
B(2) B -0.0107(4) 0.5964(3) 0.3116(5) 0.0225(17) Uani 1.00 1 d .
H(1) H 0.2962 0.2308 0.3160 0.042 Uiso 1.00 1 c R
H(2) H 0.3635 0.2050 0.2071 0.054 Uiso 1.00 1 c R
H(3) H 0.4218 0.1252 0.2184 0.051 Uiso 1.00 1 c R
H(4) H 0.4157 0.0732 0.3409 0.039 Uiso 1.00 1 c R
H(5) H 0.3149 0.0563 0.4726 0.031 Uiso 1.00 1 c R
H(6) H 0.3874 0.0670 0.4919 0.031 Uiso 1.00 1 c R
H(7) H 0.4083 0.1329 0.6283 0.026 Uiso 1.00 1 c R
H(8) H 0.4142 0.1537 0.5323 0.026 Uiso 1.00 1 c R
H(9) H 0.4465 0.2190 0.6880 0.042 Uiso 1.00 1 c R
H(10) H 0.4249 0.3081 0.7252 0.067 Uiso 1.00 1 c R
H(11) H 0.3372 0.3514 0.6741 0.076 Uiso 1.00 1 c R
H(12) H 0.2674 0.3050 0.5850 0.055 Uiso 1.00 1 c R
H(13) H 0.2083 0.0833 0.6234 0.058 Uiso 1.00 1 c R
H(14) H 0.2366 0.0235 0.6346 0.058 Uiso 1.00 1 c R
H(15) H 0.2406 0.0535 0.5444 0.058 Uiso 1.00 1 c R
H(16) H 0.3405 0.0049 0.6185 0.050 Uiso 1.00 1 c R
H(17) H 0.3484 0.0283 0.7129 0.050 Uiso 1.00 1 c R
H(18) H 0.3937 0.0488 0.6385 0.050 Uiso 1.00 1 c R
H(19) H 0.3353 0.1202 0.7418 0.046 Uiso 1.00 1 c R
H(20) H 0.2627 0.1048 0.7444 0.046 Uiso 1.00 1 c R
H(21) H 0.2858 0.1563 0.6905 0.046 Uiso 1.00 1 c R
H(22) H 0.1750 0.3290 0.3757 0.065 Uiso 1.00 1 c R
H(23) H 0.2689 0.3630 0.4595 0.082 Uiso 1.00 1 c R
H(24) H 0.2688 0.3693 0.3581 0.082 Uiso 1.00 1 c R
H(25) H 0.3033 0.3187 0.4016 0.082 Uiso 1.00 1 c R
H(26) H 0.3088 0.8249 0.1794 0.048 Uiso 1.00 1 c R
H(27) H 0.3866 0.8621 0.0926 0.054 Uiso 1.00 1 c R
H(28) H 0.4663 0.8090 0.0404 0.049 Uiso 1.00 1 c R
H(29) H 0.4675 0.7156 0.0693 0.044 Uiso 1.00 1 c R
H(30) H 0.4240 0.6512 0.2156 0.031 Uiso 1.00 1 c R
H(31) H 0.4113 0.6340 0.1190 0.031 Uiso 1.00 1 c R
H(32) H 0.3831 0.5706 0.2547 0.039 Uiso 1.00 1 c R
H(33) H 0.3100 0.5685 0.2765 0.039 Uiso 1.00 1 c R
H(34) H 0.4154 0.5703 0.4059 0.038 Uiso 1.00 1 c R
H(35) H 0.4286 0.6178 0.5296 0.049 Uiso 1.00 1 c R
H(36) H 0.3844 0.7046 0.5465 0.044 Uiso 1.00 1 c R
H(37) H 0.3246 0.7415 0.4378 0.032 Uiso 1.00 1 c R
H(38) H 0.2544 0.6572 0.0488 0.046 Uiso 1.00 1 c R
H(39) H 0.2955 0.6174 -0.0090 0.046 Uiso 1.00 1 c R
H(40) H 0.3287 0.6641 0.0456 0.046 Uiso 1.00 1 c R
H(41) H 0.3690 0.5585 0.0494 0.049 Uiso 1.00 1 c R
H(42) H 0.3101 0.5207 0.0703 0.049 Uiso 1.00 1 c R
H(43) H 0.3603 0.5339 0.1430 0.049 Uiso 1.00 1 c R
H(44) H 0.2384 0.5437 0.1714 0.055 Uiso 1.00 1 c R
H(45) H 0.2076 0.5800 0.0980 0.055 Uiso 1.00 1 c R
H(46) H 0.2196 0.6056 0.1903 0.055 Uiso 1.00 1 c R
H(47) H 0.2348 0.8533 0.3911 0.107 Uiso 1.00 1 c R
H(48) H 0.1437 0.7839 0.3909 0.199 Uiso 1.00 1 c R
H(49) H 0.1778 0.7962 0.4795 0.199 Uiso 1.00 1 c R
H(50) H 0.1981 0.7445 0.4241 0.199 Uiso 1.00 1 c R

loop_
_atom_site_aniso_label
_atom_site_aniso_U_11
_atom_site_aniso_U_22
_atom_site_aniso_U_33
_atom_site_aniso_U_12
_atom_site_aniso_U_13
_atom_site_aniso_U_23
Bi(1) 0.01836(12) 0.03539(13) 0.02711(12) 0.00570(16) -0.00018(11) 0.0010(2)
Bi(2) 0.02259(12) 0.04014(14) 0.02475(12) 0.01174(10) 0.00047(17) -0.00341(19)
F(1) 0.056(3) 0.034(2) 0.022(2) 0.002(2) -0.007(2) 0.003(2)
F(2) 0.094(3) 0.051(2) 0.023(2) -0.021(2) 0.010(4) 0.005(3)
F(3) 0.079(3) 0.083(3) 0.046(3) -0.020(2) 0.044(4) -0.020(4)
F(4) 0.040(3) 0.079(4) 0.081(4) -0.005(3) 0.032(3) -0.024(3)
F(5) 0.032(2) 0.036(2) 0.049(3) 0.008(2) 0.002(2) 0.001(2)
F(6) 0.039(2) 0.023(2) 0.036(2) -0.0098(19) 0.001(2) 0.005(2)
F(7) 0.078(4) 0.026(2) 0.042(3) 0.012(2) -0.001(3) -0.001(2)
F(8) 0.059(3) 0.063(3) 0.053(3) 0.039(2) -0.001(2) -0.001(2)
F(9) 0.024(2) 0.085(4) 0.036(3) 0.014(2) -0.001(2) 0.003(2)
F(10) 0.020(2) 0.036(2) 0.037(2) -0.0042(19) -0.0010(19) 0.006(2)
F(11) 0.043(2) 0.034(2) 0.023(2) -0.004(2) -0.0105(19) 0.005(2)
F(12) 0.056(3) 0.042(3) 0.037(2) -0.014(2) -0.021(2) -0.005(2)
F(13) 0.057(3) 0.024(2) 0.056(3) -0.012(2) -0.003(2) -0.001(2)
F(14) 0.034(2) 0.025(2) 0.043(3) 0.0012(19) -0.006(2) 0.009(2)
F(15) 0.035(2) 0.027(2) 0.035(2) -0.0055(19) -0.015(2) 0.0015(19)
F(16) 0.0194(19) 0.038(2) 0.024(3) -0.0085(17) 0.0015(15) -0.0012(17)
F(17) 0.030(2) 0.043(2) 0.023(2) -0.011(2) 0.0046(19) -0.003(2)
F(18) 0.039(2) 0.063(3) 0.031(2) -0.023(2) -0.003(2) -0.010(2)
F(19) 0.028(2) 0.064(3) 0.043(3) -0.028(2) 0.004(2) -0.010(2)
F(20) 0.034(2) 0.042(2) 0.027(2) -0.015(2) 0.0065(19) -0.005(2)
F(21) 0.034(2) 0.029(2) 0.038(2) 0.0027(19) 0.012(2) 0.004(2)
F(22) 0.049(3) 0.029(2) 0.043(3) 0.012(2) 0.005(2) -0.006(2)
F(23) 0.079(4) 0.022(2) 0.062(3) -0.008(2) 0.014(3) 0.000(2)
F(24) 0.068(3) 0.037(3) 0.045(3) -0.011(2) 0.028(2) 0.006(2)
F(25) 0.042(2) 0.032(2) 0.028(2) -0.003(2) 0.013(2) -0.003(2)
F(26) 0.034(2) 0.052(2) 0.032(3) 0.018(2) -0.0009(19) -0.000(2)
F(27) 0.037(2) 0.081(4) 0.061(3) 0.025(2) -0.019(2) 0.010(3)
F(28) 0.053(3) 0.067(3) 0.034(3) -0.007(2) -0.024(2) 0.008(2)
F(29) 0.053(2) 0.053(3) 0.021(2) 0.005(2) -0.001(2) -0.011(2)
F(30) 0.031(2) 0.036(2) 0.023(2) 0.003(2) 0.0047(19) -0.001(2)
F(31) 0.024(2) 0.036(2) 0.022(2) -0.0117(18) -0.0009(16) 0.0000(18)
F(32) 0.040(2) 0.056(3) 0.017(2) -0.007(2) -0.0061(19) 0.002(2)
F(33) 0.035(2) 0.060(3) 0.025(2) -0.011(2) 0.007(2) 0.010(2)
F(34) 0.027(2) 0.049(3) 0.042(2) -0.020(2) -0.000(2) 0.006(2)
F(35) 0.024(2) 0.041(2) 0.031(2) -0.0083(19) -0.0080(18) -0.003(2)
F(36) 0.024(2) 0.037(2) 0.036(2) -0.0101(19) -0.0022(19) -0.001(2)
F(37) 0.020(2) 0.073(4) 0.046(3) 0.007(2) -0.002(2) -0.001(2)
F(38) 0.045(3) 0.064(3) 0.048(3) 0.040(2) 0.000(2) 0.001(2)
F(39) 0.066(3) 0.030(2) 0.039(2) 0.018(2) -0.003(2) 0.001(2)
F(40) 0.029(2) 0.028(2) 0.035(2) -0.0012(18) 0.0017(18) 0.0017(19)
O(1) 0.042(3) 0.044(4) 0.069(5) 0.006(3) -0.005(3) 0.018(3)
O(2) 0.091(6) 0.053(4) 0.047(4) 0.024(4) 0.004(4) -0.014(3)
N(1) 0.024(3) 0.021(3) 0.025(3) 0.000(2) 0.004(2) 0.004(2)
N(2) 0.023(3) 0.025(3) 0.024(3) -0.005(2) -0.001(2) -0.002(2)
C(1) 0.018(3) 0.034(4) 0.022(4) -0.000(3) 0.004(2) -0.001(3)
C(2) 0.039(4) 0.034(4) 0.032(4) 0.001(3) -0.003(3) 0.005(3)
C(3) 0.054(5) 0.058(5) 0.023(4) -0.006(3) -0.006(5) 0.012(5)
C(4) 0.039(4) 0.068(5) 0.021(5) -0.005(3) 0.006(4) -0.006(4)
C(5) 0.032(4) 0.032(4) 0.034(4) -0.002(3) 0.014(3) -0.006(3)
C(6) 0.033(4) 0.028(4) 0.021(4) -0.006(3) 0.003(3) -0.006(3)
C(7) 0.023(3) 0.022(4) 0.031(4) 0.004(3) 0.003(2) -0.005(3)
C(8) 0.014(3) 0.023(4) 0.030(4) -0.010(2) -0.000(2) -0.004(3)
C(9) 0.023(3) 0.029(4) 0.030(4) 0.004(3) 0.001(3) 0.004(3)
C(10) 0.032(4) 0.030(4) 0.043(5) 0.007(3) -0.008(3) -0.002(3)
C(11) 0.069(7) 0.027(5) 0.072(7) -0.003(4) -0.025(5) -0.010(4)
C(12) 0.081(8) 0.029(5) 0.079(8) 0.025(5) -0.036(6) -0.014(5)
C(13) 0.049(6) 0.034(5) 0.055(6) 0.018(4) -0.019(4) -0.015(4)
C(14) 0.030(4) 0.023(4) 0.047(5) 0.010(3) -0.004(3) -0.005(3)
C(15) 0.025(4) 0.039(5) 0.028(4) -0.007(3) -0.001(3) 0.007(3)
C(16) 0.044(6) 0.056(6) 0.045(6) -0.021(4) 0.010(4) 0.016(5)
C(17) 0.054(5) 0.032(5) 0.039(5) 0.001(4) -0.002(4) 0.012(4)
C(18) 0.043(5) 0.047(5) 0.026(4) -0.001(4) 0.009(3) 0.009(3)
C(19) 0.047(6) 0.044(6) 0.070(7) 0.007(5) 0.005(5) 0.008(5)
C(20) 0.042(6) 0.060(7) 0.103(10) 0.012(5) 0.022(6) 0.023(7)
C(21) 0.038(4) 0.021(4) 0.025(4) -0.011(3) 0.006(3) -0.002(3)
C(22) 0.043(5) 0.027(4) 0.025(4) -0.010(3) 0.001(3) -0.004(3)
C(23) 0.066(6) 0.041(5) 0.018(4) -0.024(4) 0.010(4) -0.007(3)
C(24) 0.056(6) 0.055(6) 0.033(5) -0.020(5) 0.023(4) -0.017(4)
C(25) 0.040(5) 0.034(5) 0.050(6) -0.009(3) 0.018(4) -0.016(4)
C(26) 0.033(4) 0.024(4) 0.041(5) -0.005(3) 0.011(3) -0.014(3)
C(27) 0.025(3) 0.030(4) 0.013(3) -0.004(3) -0.007(2) 0.003(3)
C(28) 0.027(4) 0.030(4) 0.022(4) 0.006(3) -0.002(3) 0.002(3)
C(29) 0.057(5) 0.018(4) 0.029(4) 0.007(3) -0.009(3) -0.000(3)
C(30) 0.050(5) 0.044(5) 0.020(4) 0.027(4) -0.004(3) 0.001(3)
C(31) 0.024(4) 0.045(5) 0.025(4) 0.014(3) -0.000(3) 0.000(3)
C(32) 0.035(4) 0.030(4) 0.014(3) 0.001(3) -0.003(2) 0.001(3)
C(33) 0.014(3) 0.030(4) 0.022(3) -0.002(2) 0.002(2) -0.004(3)
C(34) 0.031(3) 0.029(4) 0.024(4) -0.002(3) -0.001(3) 0.007(3)
C(35) 0.032(3) 0.029(4) 0.027(4) -0.006(3) -0.002(3) -0.006(3)
C(36) 0.035(4) 0.018(3) 0.024(4) -0.005(3) 0.002(3) -0.001(3)
C(37) 0.028(4) 0.013(3) 0.032(4) 0.004(2) 0.002(3) 0.002(3)
C(38) 0.020(3) 0.024(4) 0.019(3) -0.003(2) -0.005(2) 0.002(3)
C(39) 0.020(3) 0.015(3) 0.021(4) -0.002(2) 0.001(2) -0.007(2)
C(40) 0.020(3) 0.015(3) 0.026(4) -0.004(2) -0.000(2) 0.002(2)
C(41) 0.026(4) 0.021(4) 0.019(4) -0.001(3) 0.004(3) -0.005(3)
C(42) 0.033(4) 0.033(4) 0.022(4) -0.006(3) 0.003(3) -0.004(3)
C(43) 0.025(4) 0.030(4) 0.026(4) -0.010(3) -0.006(3) 0.001(3)
C(44) 0.025(3) 0.020(4) 0.024(4) -0.013(3) 0.003(3) -0.006(3)
C(45) 0.026(3) 0.020(3) 0.026(4) -0.002(3) -0.002(3) -0.001(3)
C(46) 0.050(5) 0.039(5) 0.030(4) 0.011(4) -0.007(3) -0.006(3)
C(47) 0.062(6) 0.035(5) 0.037(5) -0.005(4) -0.008(4) 0.003(4)
C(48) 0.048(5) 0.036(5) 0.039(5) -0.019(4) 0.005(4) 0.002(4)
C(49) 0.029(4) 0.038(5) 0.041(5) -0.009(3) -0.001(3) -0.004(4)
C(50) 0.028(4) 0.032(4) 0.023(4) -0.007(3) -0.005(3) -0.003(3)
C(51) 0.024(3) 0.028(4) 0.025(4) 0.006(3) 0.005(3) -0.003(3)
C(52) 0.036(4) 0.023(3) 0.038(6) -0.001(2) 0.001(3) -0.005(3)
C(53) 0.023(4) 0.018(4) 0.032(4) -0.006(3) 0.003(3) 0.001(3)
C(54) 0.032(4) 0.029(4) 0.035(4) 0.002(3) -0.003(3) 0.007(3)
C(55) 0.036(4) 0.050(5) 0.036(5) 0.004(4) -0.014(3) 0.008(4)
C(56) 0.039(4) 0.044(5) 0.026(5) 0.001(4) 0.000(3) -0.003(3)
C(57) 0.036(4) 0.027(4) 0.017(3) 0.004(3) 0.001(3) -0.004(3)
C(58) 0.020(3) 0.035(4) 0.025(4) 0.003(3) 0.004(2) -0.002(3)
C(59) 0.032(4) 0.030(4) 0.023(4) -0.008(3) -0.003(3) -0.009(3)
C(60) 0.043(5) 0.039(5) 0.033(4) -0.003(4) -0.007(3) -0.013(3)
C(61) 0.045(5) 0.035(5) 0.042(5) -0.002(4) 0.004(4) -0.007(4)
C(62) 0.040(5) 0.058(7) 0.039(5) -0.025(4) -0.002(4) -0.015(4)
C(63) 0.122(12) 0.102(11) 0.045(7) 0.090(9) -0.003(7) -0.008(6)
C(64) 0.065(10) 0.35(3) 0.087(12) 0.041(15) 0.039(9) -0.014(16)
C(65) 0.024(3) 0.028(4) 0.019(3) 0.001(3) -0.003(2) 0.007(3)
C(66) 0.021(3) 0.030(4) 0.022(3) 0.006(3) 0.005(2) 0.001(3)
C(67) 0.037(4) 0.023(4) 0.031(4) 0.004(3) 0.006(3) -0.006(3)
C(68) 0.051(5) 0.012(3) 0.044(5) -0.003(3) 0.006(4) -0.002(3)
C(69) 0.040(4) 0.031(3) 0.028(3) -0.010(2) 0.013(5) 0.008(5)
C(70) 0.029(3) 0.033(3) 0.020(3) -0.001(2) -0.000(4) 0.002(5)
C(71) 0.018(3) 0.020(3) 0.020(3) -0.003(2) 0.001(2) 0.008(2)
C(72) 0.031(4) 0.032(4) 0.026(4) 0.002(3) 0.002(3) -0.002(3)
C(73) 0.029(4) 0.036(4) 0.043(5) 0.007(3) -0.012(3) 0.014(4)
C(74) 0.041(5) 0.035(5) 0.024(4) 0.001(3) -0.006(3) -0.004(3)
C(75) 0.035(4) 0.030(5) 0.031(5) -0.005(3) -0.004(3) 0.001(3)
C(76) 0.032(4) 0.019(4) 0.025(4) -0.010(3) -0.004(3) 0.007(3)
C(77) 0.027(4) 0.010(3) 0.022(4) 0.002(2) -0.003(3) -0.000(2)
C(78) 0.016(3) 0.021(3) 0.026(4) -0.005(2) -0.001(2) 0.004(3)
C(79) 0.028(4) 0.030(4) 0.014(3) 0.001(3) -0.003(2) 0.004(3)
C(80) 0.025(4) 0.024(4) 0.028(4) -0.004(3) 0.007(3) 0.006(3)
C(81) 0.019(3) 0.024(4) 0.035(4) -0.004(2) -0.005(3) -0.001(3)
C(82) 0.029(3) 0.015(3) 0.018(3) 0.002(2) -0.003(2) 0.001(2)
C(83) 0.029(4) 0.023(4) 0.015(3) 0.005(3) 0.003(2) 0.002(3)
C(84) 0.022(3) 0.030(4) 0.018(3) 0.002(3) 0.003(2) 0.003(3)
C(85) 0.022(4) 0.058(6) 0.020(4) 0.008(3) 0.001(3) 0.010(3)
C(86) 0.038(4) 0.042(5) 0.019(4) 0.019(3) 0.013(3) 0.005(3)
C(87) 0.038(4) 0.025(4) 0.018(4) 0.007(3) 0.005(3) -0.001(3)
C(88) 0.024(3) 0.028(4) 0.010(3) 0.001(2) -0.004(2) -0.000(2)
B(1) 0.024(4) 0.017(4) 0.016(4) -0.006(3) -0.002(3) 0.002(3)
B(2) 0.024(4) 0.022(4) 0.022(4) 0.002(3) -0.003(3) 0.002(3)

loop_
_atom_type_symbol
_atom_type_description
_atom_type_scat_dispersion_real
_atom_type_scat_dispersion_imag
_atom_type_scat_source
C C 0.003 0.002
;
International Tables for Crystallography
(1992, Vol. C, Tables 4.2.6.8 and 6.1.1.4)
;
H H 0.000 0.000
;
International Tables for Crystallography
(1992, Vol. C, Table 6.1.1.4)
;
N N 0.006 0.003
;
International Tables for Crystallography
(1992, Vol. C, Tables 4.2.6.8 and 6.1.1.4)
;
O O 0.011 0.006
;
International Tables for Crystallography
(1992, Vol. C, Tables 4.2.6.8 and 6.1.1.4)
;
F F 0.017 0.010
;
International Tables for Crystallography
(1992, Vol. C, Tables 4.2.6.8 and 6.1.1.4)
;
Bi Bi -4.108 10.257
;
International Tables for Crystallography
(1992, Vol. C, Tables 4.2.6.8 and 6.1.1.4)
;
B B 0.001 0.001
;
International Tables for Crystallography
(1992, Vol. C, Tables 4.2.6.8 and 6.1.1.4)
;

loop_
_geom_angle_atom_site_label_1
_geom_angle_atom_site_label_2
_geom_angle_atom_site_label_3
_geom_angle
O(1) Bi(1) N(1) 160.6(2)
O(1) Bi(1) C(1) 89.2(2)
O(1) Bi(1) C(14) 91.9(2)
N(1) Bi(1) C(1) 76.3(2)
N(1) Bi(1) C(14) 77.4(2)
C(1) Bi(1) C(14) 97.4(2)
O(2) Bi(2) N(2) 149.9(2)
O(2) Bi(2) C(45) 79.7(2)
O(2) Bi(2) C(58) 87.5(2)
N(2) Bi(2) C(45) 78.3(2)
N(2) Bi(2) C(58) 75.4(2)
C(45) Bi(2) C(58) 97.7(2)
Bi(1) O(1) C(19) 148.8(6)
Bi(2) O(2) C(63) 134.0(8)
Bi(1) N(1) C(7) 104.6(4)
Bi(1) N(1) C(8) 106.1(4)
Bi(1) N(1) C(15) 113.3(4)
C(7) N(1) C(8) 107.4(5)
C(7) N(1) C(15) 112.0(5)
C(8) N(1) C(15) 112.8(5)
Bi(2) N(2) C(51) 105.4(4)
Bi(2) N(2) C(52) 105.6(4)
Bi(2) N(2) C(59) 113.0(4)
C(51) N(2) C(52) 107.2(5)
C(51) N(2) C(59) 112.0(5)
C(52) N(2) C(59) 113.2(5)
Bi(1) C(1) C(2) 127.6(5)
Bi(1) C(1) C(6) 111.5(5)
C(2) C(1) C(6) 120.8(7)
C(1) C(2) C(3) 120.2(7)
C(2) C(3) C(4) 120.5(9)
C(3) C(4) C(5) 119.5(8)
C(4) C(5) C(6) 121.5(7)
C(1) C(6) C(5) 117.5(7)
C(1) C(6) C(7) 121.7(6)
C(5) C(6) C(7) 120.8(6)
N(1) C(7) C(6) 111.2(5)
N(1) C(8) C(9) 114.0(5)
C(8) C(9) C(10) 120.9(6)
C(8) C(9) C(14) 120.5(6)
C(10) C(9) C(14) 118.6(7)
C(9) C(10) C(11) 120.0(8)
C(10) C(11) C(12) 121.0(9)
C(11) C(12) C(13) 120.2(9)
C(12) C(13) C(14) 119.3(9)
Bi(1) C(14) C(9) 114.2(5)
Bi(1) C(14) C(13) 124.5(6)
C(9) C(14) C(13) 120.8(8)
N(1) C(15) C(16) 109.0(6)
N(1) C(15) C(17) 111.1(6)
N(1) C(15) C(18) 108.4(6)
C(16) C(15) C(17) 109.2(7)
C(16) C(15) C(18) 109.3(6)
C(17) C(15) C(18) 109.7(6)
O(1) C(19) C(20) 124.2(10)
C(22) C(21) C(26) 112.4(7)
C(22) C(21) B(1) 129.0(7)
C(26) C(21) B(1) 118.2(6)
F(1) C(22) C(21) 119.3(7)
F(1) C(22) C(23) 115.7(7)
C(21) C(22) C(23) 125.0(8)
F(2) C(23) C(22) 119.8(8)
F(2) C(23) C(24) 121.4(8)
C(22) C(23) C(24) 118.8(8)
F(3) C(24) C(23) 118.8(8)
F(3) C(24) C(25) 121.1(8)
C(23) C(24) C(25) 120.1(8)
F(4) C(25) C(24) 120.7(8)
F(4) C(25) C(26) 119.0(8)
C(24) C(25) C(26) 120.3(8)
F(5) C(26) C(21) 119.3(7)
F(5) C(26) C(25) 117.4(7)
C(21) C(26) C(25) 123.3(7)
C(28) C(27) C(32) 113.1(6)
C(28) C(27) B(1) 120.4(6)
C(32) C(27) B(1) 126.0(6)
F(6) C(28) C(27) 118.2(6)
F(6) C(28) C(29) 116.1(6)
C(27) C(28) C(29) 125.7(7)
F(7) C(29) C(28) 121.8(7)
F(7) C(29) C(30) 119.7(7)
C(28) C(29) C(30) 118.4(7)
F(8) C(30) C(29) 120.5(7)
F(8) C(30) C(31) 120.2(7)
C(29) C(30) C(31) 119.3(8)
F(9) C(31) C(30) 119.9(7)
F(9) C(31) C(32) 119.8(7)
C(30) C(31) C(32) 120.3(7)
F(10) C(32) C(27) 122.0(6)
F(10) C(32) C(31) 114.9(6)
C(27) C(32) C(31) 123.1(7)
C(34) C(33) C(38) 113.8(6)
C(34) C(33) B(1) 119.4(6)
C(38) C(33) B(1) 126.5(6)
F(11) C(34) C(33) 119.2(6)
F(11) C(34) C(35) 116.5(7)
C(33) C(34) C(35) 124.3(7)
F(12) C(35) C(34) 120.4(7)
F(12) C(35) C(36) 120.1(6)
C(34) C(35) C(36) 119.5(7)
F(13) C(36) C(35) 120.7(6)
F(13) C(36) C(37) 120.0(6)
C(35) C(36) C(37) 119.2(6)
F(14) C(37) C(36) 120.3(6)
F(14) C(37) C(38) 119.8(6)
C(36) C(37) C(38) 119.9(6)
F(15) C(38) C(33) 122.0(6)
F(15) C(38) C(37) 114.7(6)
C(33) C(38) C(37) 123.3(6)
C(40) C(39) C(44) 112.2(6)
C(40) C(39) B(1) 119.4(6)
C(44) C(39) B(1) 128.2(6)
F(16) C(40) C(39) 118.5(6)
F(16) C(40) C(41) 115.5(6)
C(39) C(40) C(41) 125.9(6)
F(17) C(41) C(40) 121.3(6)
F(17) C(41) C(42) 118.7(6)
C(40) C(41) C(42) 119.9(7)
F(18) C(42) C(41) 120.8(7)
F(18) C(42) C(43) 121.8(7)
C(41) C(42) C(43) 117.4(7)
F(19) C(43) C(42) 120.1(7)
F(19) C(43) C(44) 118.9(6)
C(42) C(43) C(44) 121.0(7)
F(20) C(44) C(39) 121.4(6)
F(20) C(44) C(43) 115.1(6)
C(39) C(44) C(43) 123.6(7)
Bi(2) C(45) C(46) 125.3(5)
Bi(2) C(45) C(50) 114.5(5)
C(46) C(45) C(50) 119.9(7)
C(45) C(46) C(47) 119.2(8)
C(46) C(47) C(48) 121.4(8)
C(47) C(48) C(49) 119.4(8)
C(48) C(49) C(50) 121.3(7)
C(45) C(50) C(49) 118.8(7)
C(45) C(50) C(51) 120.3(6)
C(49) C(50) C(51) 120.6(6)
N(2) C(51) C(50) 114.6(5)
N(2) C(52) C(53) 111.3(6)
C(52) C(53) C(54) 120.6(6)
C(52) C(53) C(58) 120.7(7)
C(54) C(53) C(58) 118.7(7)
C(53) C(54) C(55) 120.4(7)
C(54) C(55) C(56) 120.9(8)
C(55) C(56) C(57) 119.3(7)
C(56) C(57) C(58) 120.8(7)
Bi(2) C(58) C(53) 113.8(5)
Bi(2) C(58) C(57) 126.4(5)
C(53) C(58) C(57) 119.7(7)
N(2) C(59) C(60) 109.0(6)
N(2) C(59) C(61) 110.8(6)
N(2) C(59) C(62) 108.8(6)
C(60) C(59) C(61) 110.8(6)
C(60) C(59) C(62) 109.1(6)
C(61) C(59) C(62) 108.3(6)
O(2) C(63) C(64) 121.2(14)
C(66) C(65) C(70) 112.6(6)
C(66) C(65) B(2) 128.1(6)
C(70) C(65) B(2) 119.1(6)
F(21) C(66) C(65) 120.5(6)
F(21) C(66) C(67) 115.3(6)
C(65) C(66) C(67) 124.3(7)
F(22) C(67) C(66) 120.1(6)
F(22) C(67) C(68) 119.5(6)
C(66) C(67) C(68) 120.4(7)
F(23) C(68) C(67) 120.9(7)
F(23) C(68) C(69) 120.0(7)
C(67) C(68) C(69) 119.0(7)
F(24) C(69) C(68) 120.9(6)
F(24) C(69) C(70) 119.9(7)
C(68) C(69) C(70) 119.1(8)
F(25) C(70) C(65) 118.8(5)
F(25) C(70) C(69) 116.7(7)
C(65) C(70) C(69) 124.6(8)
C(72) C(71) C(76) 113.5(6)
C(72) C(71) B(2) 119.4(6)
C(76) C(71) B(2) 127.0(6)
F(26) C(72) C(71) 118.9(6)
F(26) C(72) C(73) 116.8(6)
C(71) C(72) C(73) 124.3(7)
F(27) C(73) C(72) 119.7(7)
F(27) C(73) C(74) 119.9(7)
C(72) C(73) C(74) 120.4(7)
F(28) C(74) C(73) 121.1(7)
F(28) C(74) C(75) 121.2(7)
C(73) C(74) C(75) 117.7(7)
F(29) C(75) C(74) 119.2(7)
F(29) C(75) C(76) 120.3(7)
C(74) C(75) C(76) 120.5(7)
F(30) C(76) C(71) 122.7(6)
F(30) C(76) C(75) 113.8(6)
C(71) C(76) C(75) 123.5(7)
C(78) C(77) C(82) 112.4(6)
C(78) C(77) B(2) 119.9(6)
C(82) C(77) B(2) 127.6(6)
F(31) C(78) C(77) 118.2(6)
F(31) C(78) C(79) 115.4(6)
C(77) C(78) C(79) 126.4(6)
F(32) C(79) C(78) 120.5(6)
F(32) C(79) C(80) 121.0(6)
C(78) C(79) C(80) 118.4(6)
F(33) C(80) C(79) 120.9(6)
F(33) C(80) C(81) 120.2(6)
C(79) C(80) C(81) 118.9(7)
F(34) C(81) C(80) 118.7(6)
F(34) C(81) C(82) 121.1(7)
C(80) C(81) C(82) 120.2(6)
F(35) C(82) C(77) 121.3(6)
F(35) C(82) C(81) 115.1(6)
C(77) C(82) C(81) 123.5(6)
C(84) C(83) C(88) 112.5(6)
C(84) C(83) B(2) 128.0(6)
C(88) C(83) B(2) 119.4(6)
F(36) C(84) C(83) 121.1(6)
F(36) C(84) C(85) 115.4(6)
C(83) C(84) C(85) 123.5(7)
F(37) C(85) C(84) 118.8(7)
F(37) C(85) C(86) 120.3(7)
C(84) C(85) C(86) 120.9(7)
F(38) C(86) C(85) 121.1(7)
F(38) C(86) C(87) 121.0(7)
C(85) C(86) C(87) 117.9(7)
F(39) C(87) C(86) 118.8(7)
F(39) C(87) C(88) 121.6(6)
C(86) C(87) C(88) 119.6(7)
F(40) C(88) C(83) 118.3(6)
F(40) C(88) C(87) 116.2(6)
C(83) C(88) C(87) 125.5(6)
C(21) B(1) C(27) 112.0(5)
C(21) B(1) C(33) 103.1(5)
C(21) B(1) C(39) 113.4(6)
C(27) B(1) C(33) 114.7(5)
C(27) B(1) C(39) 100.5(5)
C(33) B(1) C(39) 113.6(5)
C(65) B(2) C(71) 102.8(5)
C(65) B(2) C(77) 110.7(6)
C(65) B(2) C(83) 114.1(6)
C(71) B(2) C(77) 115.1(6)
C(71) B(2) C(83) 112.2(6)
C(77) B(2) C(83) 102.4(5)
C(1) C(2) H(1) 119.9
C(3) C(2) H(1) 119.9
C(2) C(3) H(2) 119.8
C(4) C(3) H(2) 119.8
C(3) C(4) H(3) 120.2
C(5) C(4) H(3) 120.2
C(4) C(5) H(4) 119.2
C(6) C(5) H(4) 119.2
N(1) C(7) H(5) 109.4
N(1) C(7) H(6) 109.4
C(6) C(7) H(5) 109.4
C(6) C(7) H(6) 109.4
H(5) C(7) H(6) 108.0
N(1) C(8) H(7) 108.8
N(1) C(8) H(8) 108.8
C(9) C(8) H(7) 108.8
C(9) C(8) H(8) 108.8
H(7) C(8) H(8) 107.6
C(9) C(10) H(9) 120.0
C(11) C(10) H(9) 120.0
C(10) C(11) H(10) 119.5
C(12) C(11) H(10) 119.5
C(11) C(12) H(11) 119.9
C(13) C(12) H(11) 119.9
C(12) C(13) H(12) 120.3
C(14) C(13) H(12) 120.4
C(15) C(16) H(13) 109.5
C(15) C(16) H(14) 109.5
C(15) C(16) H(15) 109.5
H(13) C(16) H(14) 109.5
H(13) C(16) H(15) 109.5
H(14) C(16) H(15) 109.5
C(15) C(17) H(16) 109.5
C(15) C(17) H(17) 109.5
C(15) C(17) H(18) 109.5
H(16) C(17) H(17) 109.5
H(16) C(17) H(18) 109.5
H(17) C(17) H(18) 109.5
C(15) C(18) H(19) 109.5
C(15) C(18) H(20) 109.5
C(15) C(18) H(21) 109.5
H(19) C(18) H(20) 109.5
H(19) C(18) H(21) 109.5
H(20) C(18) H(21) 109.5
O(1) C(19) H(22) 117.9
C(20) C(19) H(22) 117.9
C(19) C(20) H(23) 109.5
C(19) C(20) H(24) 109.5
C(19) C(20) H(25) 109.5
H(23) C(20) H(24) 109.5
H(23) C(20) H(25) 109.5
H(24) C(20) H(25) 109.5
C(45) C(46) H(26) 120.4
C(47) C(46) H(26) 120.4
C(46) C(47) H(27) 119.3
C(48) C(47) H(27) 119.3
C(47) C(48) H(28) 120.3
C(49) C(48) H(28) 120.3
C(48) C(49) H(29) 119.3
C(50) C(49) H(29) 119.4
N(2) C(51) H(30) 108.6
N(2) C(51) H(31) 108.6
C(50) C(51) H(30) 108.6
C(50) C(51) H(31) 108.6
H(30) C(51) H(31) 107.6
N(2) C(52) H(32) 109.4
N(2) C(52) H(33) 109.4
C(53) C(52) H(32) 109.4
C(53) C(52) H(33) 109.4
H(32) C(52) H(33) 108.0
C(53) C(54) H(34) 119.8
C(55) C(54) H(34) 119.8
C(54) C(55) H(35) 119.5
C(56) C(55) H(35) 119.5
C(55) C(56) H(36) 120.3
C(57) C(56) H(36) 120.4
C(56) C(57) H(37) 119.6
C(58) C(57) H(37) 119.6
C(59) C(60) H(38) 109.5
C(59) C(60) H(39) 109.5
C(59) C(60) H(40) 109.5
H(38) C(60) H(39) 109.5
H(38) C(60) H(40) 109.5
H(39) C(60) H(40) 109.5
C(59) C(61) H(41) 109.5
C(59) C(61) H(42) 109.5
C(59) C(61) H(43) 109.5
H(41) C(61) H(42) 109.5
H(41) C(61) H(43) 109.5
H(42) C(61) H(43) 109.5
C(59) C(62) H(44) 109.5
C(59) C(62) H(45) 109.5
C(59) C(62) H(46) 109.5
H(44) C(62) H(45) 109.5
H(44) C(62) H(46) 109.5
H(45) C(62) H(46) 109.5
O(2) C(63) H(47) 119.4
C(64) C(63) H(47) 119.4
C(63) C(64) H(48) 109.5
C(63) C(64) H(49) 109.5
C(63) C(64) H(50) 109.5
H(48) C(64) H(49) 109.5
H(48) C(64) H(50) 109.5
H(49) C(64) H(50) 109.5

loop_
_geom_bond_atom_site_label_1
_geom_bond_atom_site_label_2
_geom_bond_distance
Bi(1) O(1) 2.612(6)
Bi(1) N(1) 2.388(5)
Bi(1) C(1) 2.238(7)
Bi(1) C(14) 2.227(8)
Bi(2) O(2) 2.589(7)
Bi(2) N(2) 2.402(6)
Bi(2) C(45) 2.205(7)
Bi(2) C(58) 2.211(7)
F(1) C(22) 1.352(9)
F(2) C(23) 1.345(10)
F(3) C(24) 1.340(11)
F(4) C(25) 1.360(10)
F(5) C(26) 1.350(9)
F(6) C(28) 1.362(8)
F(7) C(29) 1.346(9)
F(8) C(30) 1.343(10)
F(9) C(31) 1.354(9)
F(10) C(32) 1.349(8)
F(11) C(34) 1.354(9)
F(12) C(35) 1.357(9)
F(13) C(36) 1.351(8)
F(14) C(37) 1.346(8)
F(15) C(38) 1.345(8)
F(16) C(40) 1.363(8)
F(17) C(41) 1.357(8)
F(18) C(42) 1.340(9)
F(19) C(43) 1.362(9)
F(20) C(44) 1.355(8)
F(21) C(66) 1.351(8)
F(22) C(67) 1.345(9)
F(23) C(68) 1.347(9)
F(24) C(69) 1.359(10)
F(25) C(70) 1.359(10)
F(26) C(72) 1.356(9)
F(27) C(73) 1.354(9)
F(28) C(74) 1.334(9)
F(29) C(75) 1.356(10)
F(30) C(76) 1.352(8)
F(31) C(78) 1.368(7)
F(32) C(79) 1.335(8)
F(33) C(80) 1.345(9)
F(34) C(81) 1.350(8)
F(35) C(82) 1.352(8)
F(36) C(84) 1.360(8)
F(37) C(85) 1.361(9)
F(38) C(86) 1.333(9)
F(39) C(87) 1.356(8)
F(40) C(88) 1.369(8)
O(1) C(19) 1.236(13)
O(2) C(63) 1.214(16)
N(1) C(7) 1.502(9)
N(1) C(8) 1.508(9)
N(1) C(15) 1.535(10)
N(2) C(51) 1.515(9)
N(2) C(52) 1.474(10)
N(2) C(59) 1.551(9)
C(1) C(2) 1.366(11)
C(1) C(6) 1.411(10)
C(2) C(3) 1.379(13)
C(3) C(4) 1.382(12)
C(4) C(5) 1.371(12)
C(5) C(6) 1.397(11)
C(6) C(7) 1.502(10)
C(8) C(9) 1.497(10)
C(9) C(10) 1.399(11)
C(9) C(14) 1.389(11)
C(10) C(11) 1.373(12)
C(11) C(12) 1.362(15)
C(12) C(13) 1.390(15)
C(13) C(14) 1.384(12)
C(15) C(16) 1.532(12)
C(15) C(17) 1.538(11)
C(15) C(18) 1.518(11)
C(19) C(20) 1.441(15)
C(21) C(22) 1.382(11)
C(21) C(26) 1.427(11)
C(21) B(1) 1.644(11)
C(22) C(23) 1.382(12)
C(23) C(24) 1.379(14)
C(24) C(25) 1.337(13)
C(25) C(26) 1.382(12)
C(27) C(28) 1.387(10)
C(27) C(32) 1.396(10)
C(27) B(1) 1.649(10)
C(28) C(29) 1.373(11)
C(29) C(30) 1.386(12)
C(30) C(31) 1.357(12)
C(31) C(32) 1.397(11)
C(33) C(34) 1.379(11)
C(33) C(38) 1.387(10)
C(33) B(1) 1.652(10)
C(34) C(35) 1.383(10)
C(35) C(36) 1.359(11)
C(36) C(37) 1.368(10)
C(37) C(38) 1.386(10)
C(39) C(40) 1.379(10)
C(39) C(44) 1.402(10)
C(39) B(1) 1.648(10)
C(40) C(41) 1.350(10)
C(41) C(42) 1.391(11)
C(42) C(43) 1.356(11)
C(43) C(44) 1.381(10)
C(45) C(46) 1.408(11)
C(45) C(50) 1.392(10)
C(46) C(47) 1.394(13)
C(47) C(48) 1.355(13)
C(48) C(49) 1.395(12)
C(49) C(50) 1.391(11)
C(50) C(51) 1.508(10)
C(52) C(53) 1.503(11)
C(53) C(54) 1.419(11)
C(53) C(58) 1.390(10)
C(54) C(55) 1.345(12)
C(55) C(56) 1.402(12)
C(56) C(57) 1.368(11)
C(57) C(58) 1.392(10)
C(59) C(60) 1.518(11)
C(59) C(61) 1.533(11)
C(59) C(62) 1.531(12)
C(63) C(64) 1.48(2)
C(65) C(66) 1.380(10)
C(65) C(70) 1.404(11)
C(65) B(2) 1.657(11)
C(66) C(67) 1.377(11)
C(67) C(68) 1.358(12)
C(68) C(69) 1.371(12)
C(69) C(70) 1.378(9)
C(71) C(72) 1.380(10)
C(71) C(76) 1.375(10)
C(71) B(2) 1.650(11)
C(72) C(73) 1.376(11)
C(73) C(74) 1.363(12)
C(74) C(75) 1.367(12)
C(75) C(76) 1.391(11)
C(77) C(78) 1.366(11)
C(77) C(82) 1.411(10)
C(77) B(2) 1.657(11)
C(78) C(79) 1.380(10)
C(79) C(80) 1.366(10)
C(80) C(81) 1.382(11)
C(81) C(82) 1.367(10)
C(83) C(84) 1.383(10)
C(83) C(88) 1.388(10)
C(83) B(2) 1.658(11)
C(84) C(85) 1.383(10)
C(85) C(86) 1.359(12)
C(86) C(87) 1.374(11)
C(87) C(88) 1.358(10)
C(2) H(1) 0.950
C(3) H(2) 0.950
C(4) H(3) 0.950
C(5) H(4) 0.950
C(7) H(5) 0.990
C(7) H(6) 0.990
C(8) H(7) 0.990
C(8) H(8) 0.990
C(10) H(9) 0.950
C(11) H(10) 0.950
C(12) H(11) 0.950
C(13) H(12) 0.950
C(16) H(13) 0.980
C(16) H(14) 0.980
C(16) H(15) 0.980
C(17) H(16) 0.980
C(17) H(17) 0.980
C(17) H(18) 0.980
C(18) H(19) 0.980
C(18) H(20) 0.980
C(18) H(21) 0.980
C(19) H(22) 0.950
C(20) H(23) 0.980
C(20) H(24) 0.980
C(20) H(25) 0.980
C(46) H(26) 0.950
C(47) H(27) 0.950
C(48) H(28) 0.950
C(49) H(29) 0.950
C(51) H(30) 0.990
C(51) H(31) 0.990
C(52) H(32) 0.990
C(52) H(33) 0.990
C(54) H(34) 0.950
C(55) H(35) 0.950
C(56) H(36) 0.950
C(57) H(37) 0.950
C(60) H(38) 0.980
C(60) H(39) 0.980
C(60) H(40) 0.980
C(61) H(41) 0.980
C(61) H(42) 0.980
C(61) H(43) 0.980
C(62) H(44) 0.980
C(62) H(45) 0.980
C(62) H(46) 0.980
C(63) H(47) 0.950
C(64) H(48) 0.980
C(64) H(49) 0.980
C(64) H(50) 0.980

loop_
_geom_contact_atom_site_label_1
_geom_contact_atom_site_label_2
_geom_contact_distance
Bi(1) F(10) 3.415(4)
